data_2225503
loop_
_publ_author_name
'Nyamori, Vincent O.'
'Bala, Muhammad D.'
'Levendis, Demetrius C.'

_publ_section_title
;
 1-(6-Ferrocenylhexyl)-1<i>H</i>-imidazole
;
_journal_coeditor_code DN2540
_journal_issue 4
_journal_name_full 'Acta Crystallographica Section E'
_journal_page_first m412
_journal_paper_doi 10.1107/S1600536810007737
_journal_volume 66
_journal_year 2010
_chemical_formula_iupac '[Fe (C5 H5) (C14 H19 N2)]'
_chemical_formula_moiety 'C19 H24 Fe N2'
_chemical_formula_sum 'C19 H24 Fe N2'
_chemical_formula_weight 336.25
_chemical_name_systematic
;
1-(6-Ferrocenylhexyl)-1<i>H</i>-imidazole
;
_space_group_IT_number 61
_symmetry_cell_setting orthorhombic
_symmetry_space_group_name_Hall '-P 2ac 2ab'
_symmetry_space_group_name_H-M 'P b c a'
_atom_sites_solution_hydrogens geom
_atom_sites_solution_primary direct
_atom_sites_solution_secondary difmap
_cell_angle_alpha 90.00
_cell_angle_beta 90.00
_cell_angle_gamma 90.00
_cell_formula_units_Z 8
_cell_length_a 15.587(3)
_cell_length_b 7.6042(12)
_cell_length_c 27.773(4)
_cell_measurement_temperature 173(2)
_cell_measurement_theta_max 25.50
_cell_measurement_theta_min 1.47
_cell_volume 3291.8(9)
_computing_cell_refinement 'SAINT-NT (Bruker, 2005)'
_computing_data_collection 'APEX2 (Bruker, 2005)'
_computing_data_reduction 'SAINT_NT (Bruker, 2005)'
_computing_molecular_graphics 'ORTEP-3 (Farrugia, 1997)'
_computing_publication_material 'SHELXTL (Sheldrick, 2008)'
_computing_structure_refinement 'SHELXTL (Sheldrick, 2008)'
_computing_structure_solution 'SHELXTL (Sheldrick, 2008)'
_diffrn_ambient_temperature 173(2)
_diffrn_measured_fraction_theta_full 0.998
_diffrn_measured_fraction_theta_max 0.998
_diffrn_measurement_device_type 'Bruker SMART CCD area-detector'
_diffrn_measurement_method '\f and \w scans'
_diffrn_radiation_monochromator graphite
_diffrn_radiation_source 'fine-focus sealed tube'
_diffrn_radiation_type MoK\a
_diffrn_radiation_wavelength 0.71073
_diffrn_reflns_av_R_equivalents 0.1206
_diffrn_reflns_av_sigmaI/netI 0.0655
_diffrn_reflns_limit_h_max 18
_diffrn_reflns_limit_h_min -18
_diffrn_reflns_limit_k_max 8
_diffrn_reflns_limit_k_min -9
_diffrn_reflns_limit_l_max 33
_diffrn_reflns_limit_l_min -33
_diffrn_reflns_number 24220
_diffrn_reflns_theta_full 25.50
_diffrn_reflns_theta_max 25.50
_diffrn_reflns_theta_min 1.47
_exptl_absorpt_coefficient_mu 0.914
_exptl_absorpt_correction_T_max 0.7509
_exptl_absorpt_correction_T_min 0.6658
_exptl_absorpt_correction_type multi-scan
_exptl_absorpt_process_details '(SADABS; Bruker, 2005)'
_exptl_crystal_colour yellow
_exptl_crystal_density_diffrn 1.357
_exptl_crystal_density_method 'not measured'
_exptl_crystal_description plate
_exptl_crystal_F_000 1424
_exptl_crystal_size_max 0.40
_exptl_crystal_size_mid 0.24
_exptl_crystal_size_min 0.02
_refine_diff_density_max 0.270
_refine_diff_density_min -0.440
_refine_ls_extinction_method none
_refine_ls_goodness_of_fit_ref 0.978
_refine_ls_hydrogen_treatment constr
_refine_ls_matrix_type full
_refine_ls_number_parameters 199
_refine_ls_number_reflns 3061
_refine_ls_number_restraints 0
_refine_ls_restrained_S_all 0.978
_refine_ls_R_factor_all 0.0802
_refine_ls_R_factor_gt 0.0421
_refine_ls_shift/su_max 0.000
_refine_ls_shift/su_mean 0.000
_refine_ls_structure_factor_coef Fsqd
_refine_ls_weighting_details 'calc w=1/[\s^2^(Fo^2^)+(0.0515P)^2^+0.0000P] where P=(Fo^2^+2Fc^2^)/3'
_refine_ls_weighting_scheme calc
_refine_ls_wR_factor_gt 0.0903
_refine_ls_wR_factor_ref 0.1010
_reflns_number_gt 2017
_reflns_number_total 3061
_reflns_threshold_expression I>2\s(I)
_cod_data_source_file dn2540.cif
_cod_data_source_block I
_cod_depositor_comments
;
The following automatic conversions were performed:
'_symmetry_cell_setting' value 'Orthorhombic' changed to 'orthorhombic'
according to '/home/saulius/struct/CIF-dictionaries/cif_core.dic'
dictionary named 'cif_core.dic' version 2.4.1 from 2010-06-29.

Automatic conversion script
Id: cif_fix_enum 1527 2010-12-29 10:47:43Z saulius 
;
_cod_original_cell_volume 3291.9(9)
_cod_database_code 2225503
_cod_database_fobs_code 2225503

loop_
_symmetry_equiv_pos_as_xyz
'x, y, z'
'-x+1/2, -y, z+1/2'
'x+1/2, -y+1/2, -z'
'-x, y+1/2, -z+1/2'
'-x, -y, -z'
'x-1/2, y, -z-1/2'
'-x-1/2, y-1/2, z'
'x, -y-1/2, z-1/2'

loop_
_atom_site_type_symbol
_atom_site_label
_atom_site_fract_x
_atom_site_fract_y
_atom_site_fract_z
_atom_site_U_iso_or_equiv
_atom_site_adp_type
_atom_site_calc_flag
_atom_site_refinement_flags
_atom_site_occupancy
_atom_site_disorder_assembly
_atom_site_disorder_group
C C1 0.0402(2) 0.4449(4) 0.43353(12) 0.0507(9) Uani d . 1 . .
H H1 0.0651 0.4976 0.4603 0.061 Uiso calc R 1 . .
C C2 -0.0306(2) 0.3298(4) 0.43400(12) 0.0508(9) Uani d . 1 . .
H H2 -0.0611 0.2938 0.4611 0.061 Uiso calc R 1 . .
C C3 -0.0470(2) 0.2788(4) 0.38591(13) 0.0508(9) Uani d . 1 . .
H H3 -0.0902 0.2031 0.3757 0.061 Uiso calc R 1 . .
C C4 0.0136(2) 0.3629(4) 0.35620(12) 0.0463(8) Uani d . 1 . .
H H4 0.0175 0.3516 0.3229 0.056 Uiso calc R 1 . .
C C5 0.0669(2) 0.4665(4) 0.38522(13) 0.0493(8) Uani d . 1 . .
H H5 0.1119 0.5369 0.3746 0.059 Uiso calc R 1 . .
C C6 0.10463(19) -0.0075(4) 0.44559(12) 0.0410(8) Uani d . 1 . .
H H6 0.0737 -0.0490 0.4719 0.049 Uiso calc R 1 . .
C C7 0.0912(2) -0.0557(4) 0.39673(12) 0.0493(9) Uani d . 1 . .
H H7 0.0501 -0.1343 0.3854 0.059 Uiso calc R 1 . .
C C8 0.1513(2) 0.0373(4) 0.36845(12) 0.0499(9) Uani d . 1 . .
H H8 0.1568 0.0307 0.3352 0.060 Uiso calc R 1 . .
C C9 0.20114(19) 0.1412(5) 0.39933(11) 0.0448(8) Uani d . 1 . .
H H9 0.2453 0.2155 0.3897 0.054 Uiso calc R 1 . .
C C10 0.17368(18) 0.1155(4) 0.44742(11) 0.0368(7) Uani d . 1 . .
C C11 0.21197(19) 0.1987(4) 0.49179(11) 0.0439(8) Uani d . 1 . .
H H11A 0.2667 0.1426 0.4983 0.053 Uiso calc R 1 . .
H H11B 0.2233 0.3216 0.4849 0.053 Uiso calc R 1 . .
C C12 0.15795(19) 0.1885(4) 0.53670(10) 0.0438(8) Uani d . 1 . .
H H12A 0.1481 0.0658 0.5445 0.053 Uiso calc R 1 . .
H H12B 0.1026 0.2419 0.5302 0.053 Uiso calc R 1 . .
C C13 0.1980(2) 0.2788(4) 0.58019(11) 0.0464(8) Uani d . 1 . .
H H13A 0.2554 0.2331 0.5849 0.056 Uiso calc R 1 . .
H H13B 0.2028 0.4037 0.5736 0.056 Uiso calc R 1 . .
C C14 0.14718(19) 0.2535(4) 0.62592(11) 0.0445(8) Uani d . 1 . .
H H14A 0.1445 0.1287 0.6330 0.053 Uiso calc R 1 . .
H H14B 0.0890 0.2938 0.6204 0.053 Uiso calc R 1 . .
C C15 0.1825(2) 0.3479(4) 0.66974(10) 0.0450(8) Uani d . 1 . .
H H15A 0.1868 0.4724 0.6625 0.054 Uiso calc R 1 . .
H H15B 0.2400 0.3048 0.6761 0.054 Uiso calc R 1 . .
C C16 0.1286(2) 0.3249(4) 0.71481(12) 0.0491(9) Uani d . 1 . .
H H16A 0.1496 0.4046 0.7394 0.059 Uiso calc R 1 . .
H H16B 0.0699 0.3578 0.7076 0.059 Uiso calc R 1 . .
C C17 0.0772(2) 0.0108(5) 0.72108(11) 0.0513(9) Uani d . 1 . .
H H17 0.0329 0.0137 0.6987 0.062 Uiso calc R 1 . .
C C18 0.1031(2) -0.1306(5) 0.74738(13) 0.0577(9) Uani d . 1 . .
H H18 0.0784 -0.2419 0.7461 0.069 Uiso calc R 1 . .
C C19 0.1837(2) 0.0833(5) 0.76738(11) 0.0496(8) Uani d . 1 . .
H H19 0.2255 0.1507 0.7825 0.060 Uiso calc R 1 . .
N N1 0.12910(15) 0.1475(4) 0.73396(9) 0.0434(7) Uani d . 1 . .
N N2 0.17139(18) -0.0843(4) 0.77628(10) 0.0572(7) Uani d . 1 . .
Fe Fe1 0.07515(2) 0.20943(5) 0.405519(14) 0.03346(15) Uani d . 1 . .

loop_
_atom_site_aniso_label
_atom_site_aniso_U_11
_atom_site_aniso_U_22
_atom_site_aniso_U_33
_atom_site_aniso_U_12
_atom_site_aniso_U_13
_atom_site_aniso_U_23
C1 0.055(2) 0.041(2) 0.057(2) 0.0156(17) -0.0107(18) -0.0145(17)
C2 0.051(2) 0.048(2) 0.054(2) 0.0168(17) 0.0168(17) 0.0046(17)
C3 0.0330(16) 0.046(2) 0.074(2) 0.0070(15) -0.0059(16) -0.0014(19)
C4 0.0495(19) 0.046(2) 0.0437(19) 0.0134(17) -0.0033(16) 0.0051(16)
C5 0.048(2) 0.0306(18) 0.069(2) 0.0056(15) -0.0020(18) 0.0077(17)
C6 0.0401(17) 0.0340(18) 0.049(2) 0.0011(14) 0.0006(14) 0.0104(16)
C7 0.048(2) 0.0349(19) 0.065(2) 0.0036(15) -0.0140(17) -0.0059(17)
C8 0.053(2) 0.049(2) 0.048(2) 0.0177(17) 0.0018(17) -0.0085(17)
C9 0.0358(16) 0.0439(19) 0.055(2) 0.0078(14) 0.0064(15) 0.0071(17)
C10 0.0357(16) 0.0313(17) 0.0433(19) 0.0038(14) -0.0035(14) 0.0061(15)
C11 0.0367(16) 0.0397(19) 0.055(2) -0.0007(14) -0.0069(14) 0.0066(16)
C12 0.0376(17) 0.049(2) 0.0451(19) -0.0048(15) -0.0033(14) 0.0016(16)
C13 0.0424(18) 0.046(2) 0.0505(19) -0.0038(15) -0.0007(15) 0.0042(16)
C14 0.0409(17) 0.045(2) 0.048(2) -0.0015(15) -0.0062(15) 0.0029(15)
C15 0.0459(18) 0.0388(19) 0.050(2) -0.0022(15) -0.0051(15) 0.0022(16)
C16 0.054(2) 0.041(2) 0.053(2) 0.0070(15) -0.0014(17) -0.0021(16)
C17 0.0445(19) 0.063(2) 0.0463(19) -0.0051(18) 0.0012(17) -0.0018(18)
C18 0.061(2) 0.053(2) 0.059(2) -0.0041(19) 0.0139(19) -0.003(2)
C19 0.0413(18) 0.056(2) 0.052(2) 0.0039(17) -0.0037(16) -0.0029(18)
N1 0.0406(15) 0.0482(17) 0.0413(16) 0.0016(13) 0.0005(12) -0.0042(13)
N2 0.0596(19) 0.058(2) 0.0542(18) 0.0079(16) 0.0053(15) 0.0055(16)
Fe1 0.0323(2) 0.0293(2) 0.0388(3) 0.00365(19) 0.00101(19) 0.0008(2)

loop_
_atom_type_symbol
_atom_type_description
_atom_type_scat_dispersion_real
_atom_type_scat_dispersion_imag
_atom_type_scat_source
C C 0.0033 0.0016 'International Tables Vol C Tables 4.2.6.8 and 6.1.1.4'
H H 0.0000 0.0000 'International Tables Vol C Tables 4.2.6.8 and 6.1.1.4'
N N 0.0061 0.0033 'International Tables Vol C Tables 4.2.6.8 and 6.1.1.4'
Fe Fe 0.3463 0.8444 'International Tables Vol C Tables 4.2.6.8 and 6.1.1.4'

loop_
_geom_angle_atom_site_label_1
_geom_angle_atom_site_label_2
_geom_angle_atom_site_label_3
_geom_angle_site_symmetry_1
_geom_angle_site_symmetry_3
_geom_angle
_geom_angle_publ_flag
C2 C1 C5 . . 108.2(3) ?
C2 C1 Fe1 . . 70.42(18) ?
C5 C1 Fe1 . . 70.09(17) ?
C2 C1 H1 . . 125.9 ?
C5 C1 H1 . . 125.9 ?
Fe1 C1 H1 . . 125.2 ?
C1 C2 C3 . . 107.6(3) ?
C1 C2 Fe1 . . 69.08(18) ?
C3 C2 Fe1 . . 69.98(17) ?
C1 C2 H2 . . 126.2 ?
C3 C2 H2 . . 126.2 ?
Fe1 C2 H2 . . 126.3 ?
C4 C3 C2 . . 107.9(3) ?
C4 C3 Fe1 . . 69.48(17) ?
C2 C3 Fe1 . . 69.61(17) ?
C4 C3 H3 . . 126.0 ?
C2 C3 H3 . . 126.0 ?
Fe1 C3 H3 . . 126.4 ?
C5 C4 C3 . . 108.5(3) ?
C5 C4 Fe1 . . 69.89(18) ?
C3 C4 Fe1 . . 70.25(18) ?
C5 C4 H4 . . 125.8 ?
C3 C4 H4 . . 125.8 ?
Fe1 C4 H4 . . 125.7 ?
C4 C5 C1 . . 107.8(3) ?
C4 C5 Fe1 . . 69.94(18) ?
C1 C5 Fe1 . . 69.19(17) ?
C4 C5 H5 . . 126.1 ?
C1 C5 H5 . . 126.1 ?
Fe1 C5 H5 . . 126.3 ?
C7 C6 C10 . . 108.3(3) ?
C7 C6 Fe1 . . 69.80(18) ?
C10 C6 Fe1 . . 70.11(16) ?
C7 C6 H6 . . 125.8 ?
C10 C6 H6 . . 125.8 ?
Fe1 C6 H6 . . 125.8 ?
C8 C7 C6 . . 107.7(3) ?
C8 C7 Fe1 . . 69.76(19) ?
C6 C7 Fe1 . . 69.52(17) ?
C8 C7 H7 . . 126.2 ?
C6 C7 H7 . . 126.2 ?
Fe1 C7 H7 . . 126.1 ?
C9 C8 C7 . . 108.1(3) ?
C9 C8 Fe1 . . 69.68(17) ?
C7 C8 Fe1 . . 69.85(18) ?
C9 C8 H8 . . 126.0 ?
C7 C8 H8 . . 126.0 ?
Fe1 C8 H8 . . 126.1 ?
C8 C9 C10 . . 109.4(3) ?
C8 C9 Fe1 . . 70.17(18) ?
C10 C9 Fe1 . . 70.40(16) ?
C8 C9 H9 . . 125.3 ?
C10 C9 H9 . . 125.3 ?
Fe1 C9 H9 . . 125.7 ?
C9 C10 C6 . . 106.6(3) ?
C9 C10 C11 . . 126.4(3) ?
C6 C10 C11 . . 127.1(3) ?
C9 C10 Fe1 . . 69.12(16) ?
C6 C10 Fe1 . . 69.14(16) ?
C11 C10 Fe1 . . 127.8(2) ?
C12 C11 C10 . . 115.7(2) ?
C12 C11 H11A . . 108.4 ?
C10 C11 H11A . . 108.4 ?
C12 C11 H11B . . 108.4 ?
C10 C11 H11B . . 108.4 ?
H11A C11 H11B . . 107.4 ?
C11 C12 C13 . . 113.9(2) ?
C11 C12 H12A . . 108.8 ?
C13 C12 H12A . . 108.8 ?
C11 C12 H12B . . 108.8 ?
C13 C12 H12B . . 108.8 ?
H12A C12 H12B . . 107.7 ?
C14 C13 C12 . . 113.3(3) ?
C14 C13 H13A . . 108.9 ?
C12 C13 H13A . . 108.9 ?
C14 C13 H13B . . 108.9 ?
C12 C13 H13B . . 108.9 ?
H13A C13 H13B . . 107.7 ?
C13 C14 C15 . . 115.1(3) ?
C13 C14 H14A . . 108.5 ?
C15 C14 H14A . . 108.5 ?
C13 C14 H14B . . 108.5 ?
C15 C14 H14B . . 108.5 ?
H14A C14 H14B . . 107.5 ?
C14 C15 C16 . . 114.0(3) ?
C14 C15 H15A . . 108.8 ?
C16 C15 H15A . . 108.8 ?
C14 C15 H15B . . 108.8 ?
C16 C15 H15B . . 108.8 ?
H15A C15 H15B . . 107.7 ?
N1 C16 C15 . . 114.0(3) ?
N1 C16 H16A . . 108.8 ?
C15 C16 H16A . . 108.8 ?
N1 C16 H16B . . 108.8 ?
C15 C16 H16B . . 108.8 ?
H16A C16 H16B . . 107.6 ?
C18 C17 N1 . . 106.6(3) ?
C18 C17 H17 . . 126.7 ?
N1 C17 H17 . . 126.7 ?
C17 C18 N2 . . 109.8(3) ?
C17 C18 H18 . . 125.1 ?
N2 C18 H18 . . 125.1 ?
N2 C19 N1 . . 112.9(3) ?
N2 C19 H19 . . 123.6 ?
N1 C19 H19 . . 123.6 ?
C19 N1 C17 . . 106.1(3) ?
C19 N1 C16 . . 126.3(3) ?
C17 N1 C16 . . 127.5(3) ?
C19 N2 C18 . . 104.6(3) ?
C1 Fe1 C4 . . 68.03(13) ?
C1 Fe1 C9 . . 121.05(14) ?
C4 Fe1 C9 . . 122.84(13) ?
C1 Fe1 C5 . . 40.72(13) ?
C4 Fe1 C5 . . 40.18(12) ?
C9 Fe1 C5 . . 106.32(14) ?
C1 Fe1 C6 . . 124.39(14) ?
C4 Fe1 C6 . . 159.09(13) ?
C9 Fe1 C6 . . 67.90(12) ?
C5 Fe1 C6 . . 159.95(13) ?
C1 Fe1 C2 . . 40.50(13) ?
C4 Fe1 C2 . . 67.94(13) ?
C9 Fe1 C2 . . 157.40(14) ?
C5 Fe1 C2 . . 68.11(14) ?
C6 Fe1 C2 . . 109.39(13) ?
C1 Fe1 C8 . . 156.16(15) ?
C4 Fe1 C8 . . 107.53(13) ?
C9 Fe1 C8 . . 40.15(13) ?
C5 Fe1 C8 . . 120.74(14) ?
C6 Fe1 C8 . . 68.08(13) ?
C2 Fe1 C8 . . 161.64(14) ?
C1 Fe1 C7 . . 161.63(14) ?
C4 Fe1 C7 . . 122.76(13) ?
C9 Fe1 C7 . . 67.78(14) ?
C5 Fe1 C7 . . 156.86(14) ?
C6 Fe1 C7 . . 40.68(12) ?
C2 Fe1 C7 . . 125.83(14) ?
C8 Fe1 C7 . . 40.39(13) ?
C1 Fe1 C3 . . 67.98(13) ?
C4 Fe1 C3 . . 40.27(12) ?
C9 Fe1 C3 . . 159.74(14) ?
C5 Fe1 C3 . . 67.75(13) ?
C6 Fe1 C3 . . 124.18(13) ?
C2 Fe1 C3 . . 40.42(13) ?
C8 Fe1 C3 . . 124.75(14) ?
C7 Fe1 C3 . . 109.58(13) ?
C1 Fe1 C10 . . 106.89(13) ?
C4 Fe1 C10 . . 158.58(13) ?
C9 Fe1 C10 . . 40.48(11) ?
C5 Fe1 C10 . . 122.47(13) ?
C6 Fe1 C10 . . 40.75(11) ?
C2 Fe1 C10 . . 122.62(13) ?
C8 Fe1 C10 . . 68.22(13) ?
C7 Fe1 C10 . . 68.52(12) ?
C3 Fe1 C10 . . 159.11(13) ?

loop_
_geom_bond_atom_site_label_1
_geom_bond_atom_site_label_2
_geom_bond_site_symmetry_2
_geom_bond_distance
_geom_bond_publ_flag
C1 C2 . 1.409(5) ?
C1 C5 . 1.414(4) ?
C1 Fe1 . 2.027(3) ?
C1 H1 . 0.9300 ?
C2 C3 . 1.414(5) ?
C2 Fe1 . 2.044(3) ?
C2 H2 . 0.9300 ?
C3 C4 . 1.408(4) ?
C3 Fe1 . 2.049(3) ?
C3 H3 . 0.9300 ?
C4 C5 . 1.401(4) ?
C4 Fe1 . 2.039(3) ?
C4 H4 . 0.9300 ?
C5 Fe1 . 2.039(3) ?
C5 H5 . 0.9300 ?
C6 C7 . 1.421(4) ?
C6 C10 . 1.427(4) ?
C6 Fe1 . 2.042(3) ?
C6 H6 . 0.9300 ?
C7 C8 . 1.412(5) ?
C7 Fe1 . 2.046(3) ?
C7 H7 . 0.9300 ?
C8 C9 . 1.402(4) ?
C8 Fe1 . 2.045(3) ?
C8 H8 . 0.9300 ?
C9 C10 . 1.416(4) ?
C9 Fe1 . 2.038(3) ?
C9 H9 . 0.9300 ?
C10 C11 . 1.508(4) ?
C10 Fe1 . 2.055(3) ?
C11 C12 . 1.507(4) ?
C11 H11A . 0.9700 ?
C11 H11B . 0.9700 ?
C12 C13 . 1.523(4) ?
C12 H12A . 0.9700 ?
C12 H12B . 0.9700 ?
C13 C14 . 1.509(4) ?
C13 H13A . 0.9700 ?
C13 H13B . 0.9700 ?
C14 C15 . 1.517(4) ?
C14 H14A . 0.9700 ?
C14 H14B . 0.9700 ?
C15 C16 . 1.518(4) ?
C15 H15A . 0.9700 ?
C15 H15B . 0.9700 ?
C16 N1 . 1.450(4) ?
C16 H16A . 0.9700 ?
C16 H16B . 0.9700 ?
C17 C18 . 1.361(5) ?
C17 N1 . 1.365(4) ?
C17 H17 . 0.9300 ?
C18 N2 . 1.379(4) ?
C18 H18 . 0.9300 ?
C19 N2 . 1.312(4) ?
C19 N1 . 1.351(4) ?
C19 H19 . 0.9300 ?

loop_
_geom_hbond_atom_site_label_D
_geom_hbond_atom_site_label_H
_geom_hbond_atom_site_label_A
_geom_hbond_site_symmetry_A
_geom_hbond_distance_DH
_geom_hbond_distance_HA
_geom_hbond_distance_DA
_geom_hbond_angle_DHA
C19 H19 N2 7_665 0.93 2.58 3.399(5) 147

loop_
_geom_torsion_atom_site_label_1
_geom_torsion_atom_site_label_2
_geom_torsion_atom_site_label_3
_geom_torsion_atom_site_label_4
_geom_torsion_site_symmetry_1
_geom_torsion_site_symmetry_2
_geom_torsion_site_symmetry_3
_geom_torsion_site_symmetry_4
_geom_torsion
_geom_torsion_publ_flag
C5 C1 C2 C3 . . . . 0.6(4) ?
Fe1 C1 C2 C3 . . . . -59.6(2) ?
C5 C1 C2 Fe1 . . . . 60.2(2) ?
C1 C2 C3 C4 . . . . -0.1(4) ?
Fe1 C2 C3 C4 . . . . -59.1(2) ?
C1 C2 C3 Fe1 . . . . 59.0(2) ?
C2 C3 C4 C5 . . . . -0.5(3) ?
Fe1 C3 C4 C5 . . . . -59.7(2) ?
C2 C3 C4 Fe1 . . . . 59.2(2) ?
C3 C4 C5 C1 . . . . 0.8(3) ?
Fe1 C4 C5 C1 . . . . -59.0(2) ?
C3 C4 C5 Fe1 . . . . 59.9(2) ?
C2 C1 C5 C4 . . . . -0.9(3) ?
Fe1 C1 C5 C4 . . . . 59.5(2) ?
C2 C1 C5 Fe1 . . . . -60.4(2) ?
C10 C6 C7 C8 . . . . -0.2(3) ?
Fe1 C6 C7 C8 . . . . 59.5(2) ?
C10 C6 C7 Fe1 . . . . -59.7(2) ?
C6 C7 C8 C9 . . . . 0.0(4) ?
Fe1 C7 C8 C9 . . . . 59.4(2) ?
C6 C7 C8 Fe1 . . . . -59.4(2) ?
C7 C8 C9 C10 . . . . 0.2(3) ?
Fe1 C8 C9 C10 . . . . 59.7(2) ?
C7 C8 C9 Fe1 . . . . -59.5(2) ?
C8 C9 C10 C6 . . . . -0.3(3) ?
Fe1 C9 C10 C6 . . . . 59.3(2) ?
C8 C9 C10 C11 . . . . 178.2(3) ?
Fe1 C9 C10 C11 . . . . -122.2(3) ?
C8 C9 C10 Fe1 . . . . -59.6(2) ?
C7 C6 C10 C9 . . . . 0.3(3) ?
Fe1 C6 C10 C9 . . . . -59.26(19) ?
C7 C6 C10 C11 . . . . -178.2(3) ?
Fe1 C6 C10 C11 . . . . 122.2(3) ?
C7 C6 C10 Fe1 . . . . 59.6(2) ?
C9 C10 C11 C12 . . . . 164.6(3) ?
C6 C10 C11 C12 . . . . -17.2(4) ?
Fe1 C10 C11 C12 . . . . 74.0(3) ?
C10 C11 C12 C13 . . . . -178.3(3) ?
C11 C12 C13 C14 . . . . -174.7(3) ?
C12 C13 C14 C15 . . . . -177.4(3) ?
C13 C14 C15 C16 . . . . 178.1(3) ?
C14 C15 C16 N1 . . . . 68.2(3) ?
N1 C17 C18 N2 . . . . -0.7(4) ?
N2 C19 N1 C17 . . . . 0.9(3) ?
N2 C19 N1 C16 . . . . -177.2(3) ?
C18 C17 N1 C19 . . . . -0.1(3) ?
C18 C17 N1 C16 . . . . 177.9(3) ?
C15 C16 N1 C19 . . . . 91.5(4) ?
C15 C16 N1 C17 . . . . -86.2(4) ?
N1 C19 N2 C18 . . . . -1.3(4) ?
C17 C18 N2 C19 . . . . 1.2(4) ?
C2 C1 Fe1 C4 . . . . 81.3(2) ?
C5 C1 Fe1 C4 . . . . -37.42(19) ?
C2 C1 Fe1 C9 . . . . -162.62(19) ?
C5 C1 Fe1 C9 . . . . 78.7(2) ?
C2 C1 Fe1 C5 . . . . 118.7(3) ?
C2 C1 Fe1 C6 . . . . -79.5(2) ?
C5 C1 Fe1 C6 . . . . 161.76(18) ?
C5 C1 Fe1 C2 . . . . -118.7(3) ?
C2 C1 Fe1 C8 . . . . 165.0(3) ?
C5 C1 Fe1 C8 . . . . 46.3(4) ?
C2 C1 Fe1 C7 . . . . -48.2(5) ?
C5 C1 Fe1 C7 . . . . -167.0(4) ?
C2 C1 Fe1 C3 . . . . 37.7(2) ?
C5 C1 Fe1 C3 . . . . -81.0(2) ?
C2 C1 Fe1 C10 . . . . -120.8(2) ?
C5 C1 Fe1 C10 . . . . 120.5(2) ?
C5 C4 Fe1 C1 . . . . 37.91(19) ?
C3 C4 Fe1 C1 . . . . -81.4(2) ?
C5 C4 Fe1 C9 . . . . -75.8(2) ?
C3 C4 Fe1 C9 . . . . 164.9(2) ?
C3 C4 Fe1 C5 . . . . -119.3(3) ?
C5 C4 Fe1 C6 . . . . 168.5(3) ?
C3 C4 Fe1 C6 . . . . 49.2(4) ?
C5 C4 Fe1 C2 . . . . 81.8(2) ?
C3 C4 Fe1 C2 . . . . -37.6(2) ?
C5 C4 Fe1 C8 . . . . -117.2(2) ?
C3 C4 Fe1 C8 . . . . 123.5(2) ?
C5 C4 Fe1 C7 . . . . -158.9(2) ?
C3 C4 Fe1 C7 . . . . 81.8(2) ?
C5 C4 Fe1 C3 . . . . 119.3(3) ?
C5 C4 Fe1 C10 . . . . -42.3(4) ?
C3 C4 Fe1 C10 . . . . -161.6(3) ?
C8 C9 Fe1 C1 . . . . -160.4(2) ?
C10 C9 Fe1 C1 . . . . 79.4(2) ?
C8 C9 Fe1 C4 . . . . -77.9(2) ?
C10 C9 Fe1 C4 . . . . 161.90(18) ?
C8 C9 Fe1 C5 . . . . -118.6(2) ?
C10 C9 Fe1 C5 . . . . 121.24(19) ?
C8 C9 Fe1 C6 . . . . 81.8(2) ?
C10 C9 Fe1 C6 . . . . -38.40(17) ?
C8 C9 Fe1 C2 . . . . 169.3(3) ?
C10 C9 Fe1 C2 . . . . 49.1(4) ?
C10 C9 Fe1 C8 . . . . -120.2(3) ?
C8 C9 Fe1 C7 . . . . 37.66(19) ?
C10 C9 Fe1 C7 . . . . -82.49(19) ?
C8 C9 Fe1 C3 . . . . -48.8(5) ?
C10 C9 Fe1 C3 . . . . -169.0(3) ?
C8 C9 Fe1 C10 . . . . 120.2(3) ?
C4 C5 Fe1 C1 . . . . -119.1(3) ?
C1 C5 Fe1 C4 . . . . 119.1(3) ?
C4 C5 Fe1 C9 . . . . 121.94(19) ?
C1 C5 Fe1 C9 . . . . -118.9(2) ?
C4 C5 Fe1 C6 . . . . -168.0(3) ?
C1 C5 Fe1 C6 . . . . -48.9(5) ?
C4 C5 Fe1 C2 . . . . -81.3(2) ?
C1 C5 Fe1 C2 . . . . 37.86(19) ?
C4 C5 Fe1 C8 . . . . 80.7(2) ?
C1 C5 Fe1 C8 . . . . -160.12(19) ?
C4 C5 Fe1 C7 . . . . 50.4(4) ?
C1 C5 Fe1 C7 . . . . 169.6(3) ?
C4 C5 Fe1 C3 . . . . -37.51(19) ?
C1 C5 Fe1 C3 . . . . 81.6(2) ?
C4 C5 Fe1 C10 . . . . 163.07(18) ?
C1 C5 Fe1 C10 . . . . -77.8(2) ?
C7 C6 Fe1 C1 . . . . 165.47(19) ?
C10 C6 Fe1 C1 . . . . -75.2(2) ?
C7 C6 Fe1 C4 . . . . 44.1(4) ?
C10 C6 Fe1 C4 . . . . 163.4(3) ?
C7 C6 Fe1 C9 . . . . -81.2(2) ?
C10 C6 Fe1 C9 . . . . 38.15(17) ?
C7 C6 Fe1 C5 . . . . -158.0(4) ?
C10 C6 Fe1 C5 . . . . -38.7(5) ?
C7 C6 Fe1 C2 . . . . 122.9(2) ?
C10 C6 Fe1 C2 . . . . -117.8(2) ?
C7 C6 Fe1 C8 . . . . -37.70(19) ?
C10 C6 Fe1 C8 . . . . 81.6(2) ?
C10 C6 Fe1 C7 . . . . 119.3(3) ?
C7 C6 Fe1 C3 . . . . 80.3(2) ?
C10 C6 Fe1 C3 . . . . -160.38(19) ?
C7 C6 Fe1 C10 . . . . -119.3(3) ?
C3 C2 Fe1 C1 . . . . 119.0(3) ?
C1 C2 Fe1 C4 . . . . -81.5(2) ?
C3 C2 Fe1 C4 . . . . 37.5(2) ?
C1 C2 Fe1 C9 . . . . 41.7(4) ?
C3 C2 Fe1 C9 . . . . 160.7(3) ?
C1 C2 Fe1 C5 . . . . -38.1(2) ?
C3 C2 Fe1 C5 . . . . 80.9(2) ?
C1 C2 Fe1 C6 . . . . 120.7(2) ?
C3 C2 Fe1 C6 . . . . -120.3(2) ?
C1 C2 Fe1 C8 . . . . -160.6(4) ?
C3 C2 Fe1 C8 . . . . -41.6(5) ?
C1 C2 Fe1 C7 . . . . 163.14(19) ?
C3 C2 Fe1 C7 . . . . -77.9(2) ?
C1 C2 Fe1 C3 . . . . -119.0(3) ?
C1 C2 Fe1 C10 . . . . 77.4(2) ?
C3 C2 Fe1 C10 . . . . -163.61(19) ?
C9 C8 Fe1 C1 . . . . 45.3(4) ?
C7 C8 Fe1 C1 . . . . 164.5(3) ?
C9 C8 Fe1 C4 . . . . 120.5(2) ?
C7 C8 Fe1 C4 . . . . -120.3(2) ?
C7 C8 Fe1 C9 . . . . 119.2(3) ?
C9 C8 Fe1 C5 . . . . 78.6(2) ?
C7 C8 Fe1 C5 . . . . -162.19(19) ?
C9 C8 Fe1 C6 . . . . -81.3(2) ?
C7 C8 Fe1 C6 . . . . 37.96(18) ?
C9 C8 Fe1 C2 . . . . -166.9(4) ?
C7 C8 Fe1 C2 . . . . -47.7(5) ?
C9 C8 Fe1 C7 . . . . -119.2(3) ?
C9 C8 Fe1 C3 . . . . 161.50(19) ?
C7 C8 Fe1 C3 . . . . -79.3(2) ?
C9 C8 Fe1 C10 . . . . -37.19(18) ?
C7 C8 Fe1 C10 . . . . 82.0(2) ?
C8 C7 Fe1 C1 . . . . -160.0(4) ?
C6 C7 Fe1 C1 . . . . -41.1(5) ?
C8 C7 Fe1 C4 . . . . 78.3(2) ?
C6 C7 Fe1 C4 . . . . -162.83(17) ?
C8 C7 Fe1 C9 . . . . -37.44(18) ?
C6 C7 Fe1 C9 . . . . 81.47(19) ?
C8 C7 Fe1 C5 . . . . 42.0(4) ?
C6 C7 Fe1 C5 . . . . 160.9(3) ?
C8 C7 Fe1 C6 . . . . -118.9(3) ?
C8 C7 Fe1 C2 . . . . 163.3(2) ?
C6 C7 Fe1 C2 . . . . -77.8(2) ?
C6 C7 Fe1 C8 . . . . 118.9(3) ?
C8 C7 Fe1 C3 . . . . 121.0(2) ?
C6 C7 Fe1 C3 . . . . -120.06(19) ?
C8 C7 Fe1 C10 . . . . -81.2(2) ?
C6 C7 Fe1 C10 . . . . 37.71(17) ?
C4 C3 Fe1 C1 . . . . 81.5(2) ?
C2 C3 Fe1 C1 . . . . -37.8(2) ?
C2 C3 Fe1 C4 . . . . -119.3(3) ?
C4 C3 Fe1 C9 . . . . -39.2(5) ?
C2 C3 Fe1 C9 . . . . -158.5(4) ?
C4 C3 Fe1 C5 . . . . 37.42(19) ?
C2 C3 Fe1 C5 . . . . -81.9(2) ?
C4 C3 Fe1 C6 . . . . -160.95(19) ?
C2 C3 Fe1 C6 . . . . 79.7(2) ?
C4 C3 Fe1 C2 . . . . 119.3(3) ?
C4 C3 Fe1 C8 . . . . -75.4(2) ?
C2 C3 Fe1 C8 . . . . 165.2(2) ?
C4 C3 Fe1 C7 . . . . -117.9(2) ?
C2 C3 Fe1 C7 . . . . 122.7(2) ?
C4 C3 Fe1 C10 . . . . 161.1(3) ?
C2 C3 Fe1 C10 . . . . 41.8(4) ?
C9 C10 Fe1 C1 . . . . -118.3(2) ?
C6 C10 Fe1 C1 . . . . 123.5(2) ?
C11 C10 Fe1 C1 . . . . 2.1(3) ?
C9 C10 Fe1 C4 . . . . -45.6(4) ?
C6 C10 Fe1 C4 . . . . -163.8(3) ?
C11 C10 Fe1 C4 . . . . 74.9(4) ?
C6 C10 Fe1 C9 . . . . -118.2(3) ?
C11 C10 Fe1 C9 . . . . 120.5(3) ?
C9 C10 Fe1 C5 . . . . -76.6(2) ?
C6 C10 Fe1 C5 . . . . 165.29(19) ?
C11 C10 Fe1 C5 . . . . 43.9(3) ?
C9 C10 Fe1 C6 . . . . 118.2(3) ?
C11 C10 Fe1 C6 . . . . -121.4(3) ?
C9 C10 Fe1 C2 . . . . -159.8(2) ?
C6 C10 Fe1 C2 . . . . 82.0(2) ?
C11 C10 Fe1 C2 . . . . -39.3(3) ?
C9 C10 Fe1 C8 . . . . 36.90(19) ?
C6 C10 Fe1 C8 . . . . -81.3(2) ?
C11 C10 Fe1 C8 . . . . 157.4(3) ?
C9 C10 Fe1 C7 . . . . 80.5(2) ?
C6 C10 Fe1 C7 . . . . -37.65(18) ?
C11 C10 Fe1 C7 . . . . -159.0(3) ?
C9 C10 Fe1 C3 . . . . 169.3(3) ?
C6 C10 Fe1 C3 . . . . 51.2(4) ?
C11 C10 Fe1 C3 . . . . -70.2(5) ?
